data_1505109
loop_
_publ_author_name
'Nath, K.G.'
'Ivasenko, O.'
'MacLeod, J.M.'
'Miwa, J.A.'
'Wuest, J.D.'
'Nanci, A.'
'Perepichka, D.F.'
'Rosei, F.'

_publ_section_title
;
 Crystal Engineering in Two Dimensions: An Approach to Molecular
 Nanopatterning
;
_journal_issue 45
_journal_name_full 'Journal of Physical Chemistry C'
_journal_page_first 16996
_journal_paper_doi 10.1021/jp0762774
_journal_volume 111
_journal_year 2007
_chemical_compound_source 'Synthesized by the authors. See text'
_chemical_formula_moiety 'C6 H14 O, C9 H6 O6'
_chemical_formula_sum 'C15 H20 O7'
_chemical_formula_weight 312.31
_chemical_name_systematic
; 
 ? 
;
_space_group_IT_number 2
_symmetry_cell_setting triclinic
_symmetry_space_group_name_Hall '-P 1'
_symmetry_space_group_name_H-M 'P -1'
_atom_sites_solution_hydrogens geom
_atom_sites_solution_primary direct
_atom_sites_solution_secondary difmap
_audit_creation_method SHELXL-97
_cell_angle_alpha 104.199(3)
_cell_angle_beta 93.133(2)
_cell_angle_gamma 110.892(2)
_cell_formula_units_Z 2
_cell_length_a 8.2763(4)
_cell_length_b 8.6205(4)
_cell_length_c 11.9930(5)
_cell_measurement_reflns_used 5525
_cell_measurement_temperature 220(2)
_cell_measurement_theta_max 71.92
_cell_measurement_theta_min 3.85
_cell_volume 765.37(6)
_computing_cell_refinement 'SMART (Bruker, 2003)'
_computing_data_collection 'SMART (Bruker, 2003)'
_computing_data_reduction 'SAINT (Bruker, 2004)'
_computing_molecular_graphics 'SHELXTL (Bruker, 1997)'
_computing_publication_material 'UdMX (local program)'
_computing_structure_refinement 'SHELXL97 (Sheldrick, 1997)'
_computing_structure_solution 'SHELXS97 (Sheldrick, 1997)'
_diffrn_ambient_temperature 220(2)
_diffrn_detector_area_resol_mean 5.5
_diffrn_measured_fraction_theta_full 0.958
_diffrn_measured_fraction_theta_max 0.958
_diffrn_measurement_device_type 'Bruker Smart 6000'
_diffrn_measurement_method \w
_diffrn_radiation_monochromator 'Montel 200 optics'
_diffrn_radiation_source 'Rotating Anode'
_diffrn_radiation_type CuK\a
_diffrn_radiation_wavelength 1.54178
_diffrn_reflns_av_R_equivalents 0.071
_diffrn_reflns_av_sigmaI/netI 0.0519
_diffrn_reflns_limit_h_max 10
_diffrn_reflns_limit_h_min -10
_diffrn_reflns_limit_k_max 10
_diffrn_reflns_limit_k_min -10
_diffrn_reflns_limit_l_max 14
_diffrn_reflns_limit_l_min 0
_diffrn_reflns_number 19516
_diffrn_reflns_theta_full 72.58
_diffrn_reflns_theta_max 72.58
_diffrn_reflns_theta_min 3.85
_diffrn_standards_decay_% 0.00
_diffrn_standards_number 5
_exptl_absorpt_coefficient_mu 0.912
_exptl_absorpt_correction_T_max 0.9558
_exptl_absorpt_correction_T_min 0.7590
_exptl_absorpt_correction_type multi-scan
_exptl_absorpt_process_details 'Sadabs (Sheldrick,1996)'
_exptl_crystal_colour Colorless
_exptl_crystal_density_diffrn 1.355
_exptl_crystal_density_method 'not measured'
_exptl_crystal_description plate
_exptl_crystal_F_000 332
_exptl_crystal_size_max 0.32
_exptl_crystal_size_mid 0.16
_exptl_crystal_size_min 0.05
_refine_diff_density_max 0.254
_refine_diff_density_min -0.320
_refine_diff_density_rms 0.064
_refine_ls_extinction_coef 0.0066(14)
_refine_ls_extinction_expression Fc^*^=kFc[1+0.001xFc^2^\l^3^/sin(2\q)]^-1/4^
_refine_ls_extinction_method SHELXL
_refine_ls_goodness_of_fit_ref 1.038
_refine_ls_hydrogen_treatment mixed
_refine_ls_matrix_type full
_refine_ls_number_parameters 217
_refine_ls_number_reflns 2913
_refine_ls_number_restraints 6
_refine_ls_restrained_S_all 1.038
_refine_ls_R_factor_all 0.0662
_refine_ls_R_factor_gt 0.0548
_refine_ls_shift/su_max 0.002
_refine_ls_shift/su_mean 0.000
_refine_ls_structure_factor_coef Fsqd
_refine_ls_weighting_details 'calc w=1/[\s^2^(Fo^2^)+(0.0955P)^2^+0.1058P] where P=(Fo^2^+2Fc^2^)/3'
_refine_ls_weighting_scheme calc
_refine_ls_wR_factor_gt 0.1470
_refine_ls_wR_factor_ref 0.1565
_reflns_number_gt 2280
_reflns_number_total 2913
_reflns_threshold_expression I>2\s(I)
_cod_data_source_file jp0762774si20070805_103315.cif
_cod_data_source_block perep3
_cod_depositor_comments
;
The following automatic conversions were performed:

'_symmetry_cell_setting' value 'Triclinic' changed to 'triclinic'
according to /home/saulius/struct/CIF-dictionaries/cif_core.dic
dictionary named 'cif_core.dic' version 2.4.1 from
2010-06-29.

'_geom_bond_publ_flag' value 'Y' changed to 'y'
according to /home/saulius/struct/CIF-dictionaries/cif_core.dic
dictionary named 'cif_core.dic' version 2.4.1 from 2010-06-29 (21
time).

'_geom_angle_publ_flag' value 'Y' changed to 'y' according to
/home/saulius/struct/CIF-dictionaries/cif_core.dic dictionary named
'cif_core.dic' version 2.4.1 from 2010-06-29 (26
times).

'_geom_torsion_publ_flag' value 'Y' changed to 'y' according
to /home/saulius/struct/CIF-dictionaries/cif_core.dic dictionary
named 'cif_core.dic' version 2.4.1 from 2010-06-29 (28 times).

Automatic conversion script
Id: cif_fix_values 1715 2011-07-08 13:25:40Z adriana 
;
_cod_original_sg_symbol_H-M P-1
_cod_database_code 1505109

loop_
_symmetry_equiv_pos_as_xyz
'x, y, z'
'-x, -y, -z'

loop_
_atom_site_label
_atom_site_type_symbol
_atom_site_fract_x
_atom_site_fract_y
_atom_site_fract_z
_atom_site_U_iso_or_equiv
_atom_site_adp_type
_atom_site_occupancy
_atom_site_symmetry_multiplicity
_atom_site_calc_flag
_atom_site_refinement_flags
O71 O -0.03740(18) 0.71626(17) 0.46701(12) 0.0385(4) Uani 1 1 d .
O72 O 0.18520(17) 0.86385(16) 0.61354(11) 0.0346(4) Uani 1 1 d D
H72 H 0.112(4) 0.780(4) 0.651(3) 0.096(11) Uiso 1 1 d D
O81 O 0.68167(17) 1.37858(16) 0.57526(11) 0.0352(4) Uani 1 1 d .
O82 O 0.65927(18) 1.45627(17) 0.41185(12) 0.0383(4) Uani 1 1 d D
H82 H 0.778(3) 1.550(4) 0.447(3) 0.071(9) Uiso 1 1 d D
O91 O 0.18166(18) 1.12975(19) 0.09535(12) 0.0405(4) Uani 1 1 d .
O92 O -0.04471(19) 0.90582(19) 0.11537(13) 0.0439(4) Uani 1 1 d D
H92 H -0.098(5) 0.890(5) 0.031(3) 0.118(14) Uiso 1 1 d D
C1 C 0.1928(2) 0.9597(2) 0.44452(15) 0.0242(4) Uani 1 1 d .
C2 C 0.3535(2) 1.0962(2) 0.49234(15) 0.0250(4) Uani 1 1 d .
H2 H 0.4084 1.1109 0.5670 0.030 Uiso 1 1 calc R
C3 C 0.4318(2) 1.2104(2) 0.42854(15) 0.0246(4) Uani 1 1 d .
C4 C 0.3509(2) 1.1891(2) 0.31824(16) 0.0273(4) Uani 1 1 d .
H4 H 0.4042 1.2664 0.2755 0.033 Uiso 1 1 calc R
C5 C 0.1902(2) 1.0526(2) 0.27097(15) 0.0258(4) Uani 1 1 d .
C6 C 0.1118(2) 0.9385(2) 0.33444(16) 0.0264(4) Uani 1 1 d .
H6 H 0.0036 0.8466 0.3026 0.032 Uiso 1 1 calc R
C7 C 0.1027(2) 0.8344(2) 0.50907(16) 0.0264(4) Uani 1 1 d .
C8 C 0.6034(2) 1.3558(2) 0.48057(15) 0.0267(4) Uani 1 1 d .
C9 C 0.1063(2) 1.0308(2) 0.15305(16) 0.0292(4) Uani 1 1 d .
O10 O -0.00763(19) 0.64106(18) 0.70880(12) 0.0417(4) Uani 1 1 d D
H10 H -0.113(4) 0.549(4) 0.660(3) 0.076(9) Uiso 1 1 d D
C11 C 0.0321(3) 0.5876(2) 0.80722(18) 0.0381(5) Uani 1 1 d .
H11A H 0.0376 0.4729 0.7807 0.046 Uiso 1 1 calc R
H11B H -0.0607 0.5795 0.8556 0.046 Uiso 1 1 calc R
C12 C 0.2047(3) 0.7158(3) 0.87795(17) 0.0360(5) Uani 1 1 d .
H12A H 0.2027 0.8323 0.8964 0.043 Uiso 1 1 calc R
H12B H 0.2982 0.7148 0.8314 0.043 Uiso 1 1 calc R
C13 C 0.2452(3) 0.6760(3) 0.99095(17) 0.0358(5) Uani 1 1 d .
H13A H 0.1517 0.6773 1.0375 0.043 Uiso 1 1 calc R
H13B H 0.2467 0.5594 0.9724 0.043 Uiso 1 1 calc R
C14 C 0.4201(3) 0.8050(3) 1.06292(18) 0.0419(5) Uani 1 1 d .
H14A H 0.4197 0.9219 1.0781 0.050 Uiso 1 1 calc R
H14B H 0.5134 0.8004 1.0168 0.050 Uiso 1 1 calc R
C15 C 0.4631(3) 0.7742(3) 1.17924(19) 0.0459(6) Uani 1 1 d .
H15A H 0.5624 0.8763 1.2266 0.055 Uiso 1 1 calc R
H15B H 0.3625 0.7624 1.2207 0.055 Uiso 1 1 calc R
C16 C 0.5072(4) 0.6169(4) 1.1689(2) 0.0586(7) Uani 1 1 d .
H16A H 0.4071 0.5141 1.1263 0.088 Uiso 1 1 calc R
H16B H 0.5365 0.6087 1.2461 0.088 Uiso 1 1 calc R
H16C H 0.6064 0.6267 1.1277 0.088 Uiso 1 1 calc R

loop_
_atom_site_aniso_label
_atom_site_aniso_U_11
_atom_site_aniso_U_22
_atom_site_aniso_U_33
_atom_site_aniso_U_23
_atom_site_aniso_U_13
_atom_site_aniso_U_12
O71 0.0311(7) 0.0365(7) 0.0352(8) 0.0217(6) 0.0004(6) -0.0089(6)
O72 0.0348(7) 0.0388(7) 0.0237(7) 0.0206(6) 0.0013(5) -0.0007(6)
O81 0.0302(7) 0.0388(7) 0.0270(7) 0.0175(6) -0.0019(5) -0.0025(6)
O82 0.0320(7) 0.0381(7) 0.0345(8) 0.0259(6) -0.0014(6) -0.0080(6)
O91 0.0401(8) 0.0503(8) 0.0253(7) 0.0249(6) 0.0017(6) 0.0017(7)
O92 0.0381(8) 0.0466(8) 0.0303(8) 0.0200(6) -0.0085(6) -0.0072(6)
C1 0.0250(9) 0.0250(8) 0.0208(9) 0.0138(7) 0.0056(7) 0.0023(7)
C2 0.0246(9) 0.0281(8) 0.0202(9) 0.0126(7) 0.0028(7) 0.0038(7)
C3 0.0226(9) 0.0257(8) 0.0233(9) 0.0133(7) 0.0044(7) 0.0023(7)
C4 0.0269(9) 0.0289(8) 0.0243(9) 0.0160(7) 0.0044(7) 0.0030(7)
C5 0.0283(9) 0.0294(8) 0.0183(9) 0.0120(7) 0.0034(7) 0.0057(7)
C6 0.0242(9) 0.0270(8) 0.0233(9) 0.0124(7) 0.0024(7) 0.0008(7)
C7 0.0267(9) 0.0277(8) 0.0240(9) 0.0151(7) 0.0061(7) 0.0038(7)
C8 0.0257(9) 0.0283(8) 0.0239(9) 0.0141(7) 0.0047(7) 0.0032(7)
C9 0.0292(9) 0.0322(8) 0.0230(9) 0.0149(7) 0.0038(7) 0.0036(7)
O10 0.0390(8) 0.0441(7) 0.0299(8) 0.0261(6) -0.0028(6) -0.0071(6)
C11 0.0430(11) 0.0365(9) 0.0296(11) 0.0217(8) -0.0002(8) 0.0018(9)
C12 0.0362(11) 0.0428(10) 0.0263(10) 0.0208(8) 0.0046(8) 0.0048(9)
C13 0.0394(11) 0.0413(10) 0.0279(10) 0.0202(8) 0.0066(8) 0.0098(9)
C14 0.0417(12) 0.0487(11) 0.0311(11) 0.0221(9) 0.0037(9) 0.0056(9)
C15 0.0526(13) 0.0518(12) 0.0297(11) 0.0192(10) 0.0015(9) 0.0113(10)
C16 0.0709(17) 0.0746(16) 0.0429(14) 0.0298(13) 0.0085(12) 0.0335(14)

loop_
_atom_type_symbol
_atom_type_description
_atom_type_scat_dispersion_real
_atom_type_scat_dispersion_imag
_atom_type_scat_source
C C 0.0181 0.0091 'International Tables Vol C Tables 4.2.6.8 and 6.1.1.4'
H H 0.0000 0.0000 'International Tables Vol C Tables 4.2.6.8 and 6.1.1.4'
O O 0.0492 0.0322 'International Tables Vol C Tables 4.2.6.8 and 6.1.1.4'

loop_
_geom_angle_atom_site_label_1
_geom_angle_atom_site_label_2
_geom_angle_atom_site_label_3
_geom_angle
_geom_angle_publ_flag
C7 O72 H72 108(2) ?
C8 O82 H82 110.9(18) ?
C9 O92 H92 115(2) ?
C6 C1 C2 120.14(15) y
C6 C1 C7 118.04(15) y
C2 C1 C7 121.82(16) y
C3 C2 C1 119.53(16) y
C3 C2 H2 120.2 ?
C1 C2 H2 120.2 ?
C4 C3 C2 120.39(15) y
C4 C3 C8 120.55(15) y
C2 C3 C8 119.06(16) y
C3 C4 C5 119.82(16) y
C3 C4 H4 120.1 ?
C5 C4 H4 120.1 ?
C6 C5 C4 119.90(16) y
C6 C5 C9 120.88(15) y
C4 C5 C9 119.21(15) y
C1 C6 C5 120.22(15) y
C1 C6 H6 119.9 ?
C5 C6 H6 119.9 ?
O71 C7 O72 123.73(16) y
O71 C7 C1 121.43(16) y
O72 C7 C1 114.83(14) y
O81 C8 O82 124.18(15) y
O81 C8 C3 123.44(15) y
O82 C8 C3 112.38(15) y
O91 C9 O92 123.43(17) y
O91 C9 C5 120.10(15) y
O92 C9 C5 116.49(15) y
C11 O10 H10 108(2) ?
O10 C11 C12 109.98(15) y
O10 C11 H11A 109.7 ?
C12 C11 H11A 109.7 ?
O10 C11 H11B 109.7 ?
C12 C11 H11B 109.7 ?
H11A C11 H11B 108.2 ?
C11 C12 C13 112.39(15) y
C11 C12 H12A 109.1 ?
C13 C12 H12A 109.1 ?
C11 C12 H12B 109.1 ?
C13 C12 H12B 109.1 ?
H12A C12 H12B 107.9 ?
C14 C13 C12 112.70(16) y
C14 C13 H13A 109.1 ?
C12 C13 H13A 109.1 ?
C14 C13 H13B 109.1 ?
C12 C13 H13B 109.1 ?
H13A C13 H13B 107.8 ?
C13 C14 C15 114.54(17) y
C13 C14 H14A 108.6 ?
C15 C14 H14A 108.6 ?
C13 C14 H14B 108.6 ?
C15 C14 H14B 108.6 ?
H14A C14 H14B 107.6 ?
C16 C15 C14 114.5(2) y
C16 C15 H15A 108.6 ?
C14 C15 H15A 108.6 ?
C16 C15 H15B 108.6 ?
C14 C15 H15B 108.6 ?
H15A C15 H15B 107.6 ?
C15 C16 H16A 109.5 ?
C15 C16 H16B 109.5 ?
H16A C16 H16B 109.5 ?
C15 C16 H16C 109.5 ?
H16A C16 H16C 109.5 ?
H16B C16 H16C 109.5 ?

loop_
_geom_bond_atom_site_label_1
_geom_bond_atom_site_label_2
_geom_bond_distance
_geom_bond_publ_flag
O71 C7 1.215(2) y
O72 C7 1.314(2) y
O72 H72 0.98(3) ?
O81 C8 1.211(2) y
O82 C8 1.323(2) y
O82 H82 1.01(3) ?
O91 C9 1.246(2) y
O92 C9 1.291(2) y
O92 H92 1.04(3) ?
C1 C6 1.387(2) y
C1 C2 1.397(2) y
C1 C7 1.491(2) y
C2 C3 1.394(2) y
C2 H2 0.94 ?
C3 C4 1.389(2) y
C3 C8 1.493(2) y
C4 C5 1.396(2) y
C4 H4 0.94 ?
C5 C6 1.391(2) y
C5 C9 1.479(2) y
C6 H6 0.94 ?
O10 C11 1.430(2) y
O10 H10 0.98(3) ?
C11 C12 1.505(3) y
C11 H11a 0.98 ?
C11 H11b 0.98 ?
C12 C13 1.525(2) y
C12 H12a 0.98 ?
C12 H12b 0.98 ?
C13 C14 1.524(3) y
C13 H13a 0.98 ?
C13 H13b 0.98 ?
C14 C15 1.529(3) y
C14 H14a 0.98 ?
C14 H14b 0.98 ?
C15 C16 1.504(3) y
C15 H15a 0.98 ?
C15 H15b 0.98 ?
C16 H16a 0.97 ?
C16 H16b 0.97 ?
C16 H16c 0.97 ?

loop_
_geom_hbond_atom_site_label_D
_geom_hbond_atom_site_label_H
_geom_hbond_atom_site_label_A
_geom_hbond_distance_DH
_geom_hbond_distance_HA
_geom_hbond_distance_DA
_geom_hbond_angle_DHA
_geom_hbond_site_symmetry_A
O72 H72 O10 0.98(3) 1.59(3) 2.5749(17) 179(3) .
O82 H82 O71 1.01(3) 1.63(3) 2.6156(17) 162(3) 1_665
O92 H92 O91 1.04(3) 1.57(3) 2.6123(19) 178(3) 2_575
O10 H10 O81 0.98(3) 1.83(3) 2.8141(19) 177(3) 1_445

loop_
_geom_torsion_atom_site_label_1
_geom_torsion_atom_site_label_2
_geom_torsion_atom_site_label_3
_geom_torsion_atom_site_label_4
_geom_torsion
_geom_torsion_publ_flag
C6 C1 C2 C3 -0.1(3) y
C7 C1 C2 C3 -179.66(16) y
C1 C2 C3 C4 0.0(3) y
C1 C2 C3 C8 179.95(15) y
C2 C3 C4 C5 0.0(3) y
C8 C3 C4 C5 -179.85(16) y
C3 C4 C5 C6 -0.1(3) y
C3 C4 C5 C9 -179.52(17) y
C2 C1 C6 C5 0.1(3) y
C7 C1 C6 C5 179.67(17) y
C4 C5 C6 C1 0.0(3) y
C9 C5 C6 C1 179.43(17) y
C6 C1 C7 O71 0.2(3) y
C2 C1 C7 O71 179.77(17) y
C6 C1 C7 O72 -178.88(16) y
C2 C1 C7 O72 0.6(3) y
C4 C3 C8 O81 -178.41(18) y
C2 C3 C8 O81 1.7(3) y
C4 C3 C8 O82 1.8(3) y
C2 C3 C8 O82 -178.13(16) y
C6 C5 C9 O91 -176.98(18) y
C4 C5 C9 O91 2.5(3) y
C6 C5 C9 O92 2.7(3) y
C4 C5 C9 O92 -177.85(17) y
O10 C11 C12 C13 173.99(18) y
C11 C12 C13 C14 179.83(19) y
C12 C13 C14 C15 177.8(2) y
C13 C14 C15 C16 71.1(3) y

loop_
_cod_related_entry_id
_cod_related_entry_database
_cod_related_entry_code
1 ChemSpider 30651557
